data_7702046
loop_
_publ_author_name
'Kan, Chao'
'Ge, Jilei'
'Ma, Haiyan'

_publ_section_title
;
 Aluminum methyl, alkoxide and \a-alkoxy ester complexes supported by
 6,6'-dimethylbiphenyl-bridged salen ligands: synthesis, characterization
 and catalysis for rac-lactide polymerization.
;
_journal_issue 15
_journal_name_full 'Dalton transactions (Cambridge, England : 2003)'
_journal_page_first 6682
_journal_page_last 6695
_journal_paper_doi 10.1039/c5dt04633e
_journal_volume 45
_journal_year 2016
_chemical_formula_sum 'C43 H51 Al N2 O5'
_chemical_formula_weight 702.83
_space_group_crystal_system triclinic
_space_group_IT_number 2
_space_group_name_Hall '-P 1'
_space_group_name_H-M_alt 'P -1'
_atom_sites_solution_hydrogens geom
_audit_creation_method SHELXL-2013
_audit_update_record
;
2014-07-17 deposited with the CCDC.
2016-03-01 downloaded from the CCDC.
;
_cell_angle_alpha 91.197(2)
_cell_angle_beta 94.859(2)
_cell_angle_gamma 113.992(2)
_cell_formula_units_Z 4
_cell_length_a 14.0490(14)
_cell_length_b 16.3570(17)
_cell_length_c 21.740(2)
_cell_measurement_reflns_used 2901
_cell_measurement_temperature 143(2)
_cell_measurement_theta_max 22.28
_cell_measurement_theta_min 2.34
_cell_volume 4539.4(8)
_computing_cell_refinement 'Bruker SAINT'
_computing_data_collection 'Bruker APEX2'
_computing_data_reduction 'Bruker SAINT'
_computing_molecular_graphics 'Bruker SHELXTL'
_computing_publication_material 'Bruker SHELXTL'
_computing_structure_refinement 'SHELXL-2013 (Sheldrick, 2013)'
_computing_structure_solution 'SHELXS-97 (Sheldrick, 2008)'
_diffrn_ambient_temperature 143(2)
_diffrn_measured_fraction_theta_full 1.000
_diffrn_measured_fraction_theta_max 0.986
_diffrn_measurement_device_type 'Bruker APEX-II CCD'
_diffrn_measurement_method '\f and \w scans'
_diffrn_radiation_type MoK\a
_diffrn_radiation_wavelength 0.71073
_diffrn_reflns_av_R_equivalents 0.0680
_diffrn_reflns_av_unetI/netI 0.2139
_diffrn_reflns_Laue_measured_fraction_full 1.000
_diffrn_reflns_Laue_measured_fraction_max 0.986
_diffrn_reflns_limit_h_max 13
_diffrn_reflns_limit_h_min -20
_diffrn_reflns_limit_k_max 23
_diffrn_reflns_limit_k_min -23
_diffrn_reflns_limit_l_max 31
_diffrn_reflns_limit_l_min -31
_diffrn_reflns_number 46825
_diffrn_reflns_point_group_measured_fraction_full 1.000
_diffrn_reflns_point_group_measured_fraction_max 0.986
_diffrn_reflns_theta_full 25.242
_diffrn_reflns_theta_max 30.754
_diffrn_reflns_theta_min 0.942
_exptl_absorpt_coefficient_mu 0.084
_exptl_absorpt_correction_T_max 0.7461
_exptl_absorpt_correction_T_min 0.6275
_exptl_absorpt_correction_type multi-scan
_exptl_absorpt_process_details sadabs
_exptl_crystal_colour yellow
_exptl_crystal_density_diffrn 1.028
_exptl_crystal_F_000 1504
_exptl_crystal_size_max 0.250
_exptl_crystal_size_mid 0.150
_exptl_crystal_size_min 0.030
_platon_squeeze_details
;
;
_refine_diff_density_max 0.302
_refine_diff_density_min -0.319
_refine_diff_density_rms 0.069
_refine_ls_extinction_method none
_refine_ls_goodness_of_fit_ref 0.861
_refine_ls_hydrogen_treatment constr
_refine_ls_matrix_type full
_refine_ls_number_parameters 945
_refine_ls_number_reflns 27926
_refine_ls_number_restraints 0
_refine_ls_restrained_S_all 0.861
_refine_ls_R_factor_all 0.1835
_refine_ls_R_factor_gt 0.0710
_refine_ls_shift/su_max 0.066
_refine_ls_shift/su_mean 0.001
_refine_ls_structure_factor_coef Fsqd
_refine_ls_weighting_details 'w=1/[\s^2^(Fo^2^)+(0.0600P)^2^] where P=(Fo^2^+2Fc^2^)/3'
_refine_ls_weighting_scheme calc
_refine_ls_wR_factor_gt 0.1533
_refine_ls_wR_factor_ref 0.1793
_reflns_Friedel_coverage 0.000
_reflns_number_gt 9326
_reflns_number_total 27926
_reflns_threshold_expression 'I > 2\s(I)'
_cod_data_source_file c5dt04633e2.cif
_cod_data_source_block mo_dm14211_0m
_cod_database_code 7702046
_shelx_space_group_comment
; 
The symmetry employed for this shelxl refinement is uniquely defined 
by the following loop, which should always be used as a source of 
symmetry information in preference to the above space-group names. 
They are only intended as comments. 
;
_shelx_estimated_absorpt_t_min 0.979
_shelx_estimated_absorpt_t_max 0.997
_shelxl_version_number 2013-4

loop_
_space_group_symop_operation_xyz
'x, y, z'
'-x, -y, -z'

loop_
_atom_site_label
_atom_site_type_symbol
_atom_site_fract_x
_atom_site_fract_y
_atom_site_fract_z
_atom_site_U_iso_or_equiv
_atom_site_adp_type
_atom_site_occupancy
_atom_site_site_symmetry_order
_atom_site_calc_flag
_atom_site_refinement_flags_posn
_atom_site_refinement_flags_adp
Al1 Al 0.09372(6) 0.39959(5) 0.19234(4) 0.02136(19) Uani 1 1 d . .
Al2 Al 0.48164(6) 0.13822(5) 0.30973(4) 0.02147(19) Uani 1 1 d . .
N1 N 0.21626(16) 0.46305(14) 0.14434(10) 0.0243(5) Uani 1 1 d . .
N2 N 0.17387(18) 0.48330(14) 0.26967(10) 0.0258(5) Uani 1 1 d . .
N3 N 0.42339(17) 0.05683(14) 0.22797(10) 0.0245(5) Uani 1 1 d . .
N4 N 0.33455(17) 0.06818(15) 0.33515(10) 0.0259(5) Uani 1 1 d . .
O1 O 0.02061(14) 0.33274(12) 0.12087(8) 0.0269(4) Uani 1 1 d . .
O2 O 0.03465(14) 0.47951(12) 0.17837(9) 0.0282(5) Uani 1 1 d . .
O3 O 0.14384(14) 0.32027(12) 0.22218(8) 0.0264(4) Uani 1 1 d . .
O4 O -0.02917(14) 0.32720(12) 0.23945(8) 0.0254(4) Uani 1 1 d . .
O5 O -0.09647(15) 0.19477(13) 0.28051(10) 0.0366(5) Uani 1 1 d . .
O6 O 0.53144(14) 0.05704(12) 0.33642(8) 0.0261(4) Uani 1 1 d . .
O7 O 0.51001(14) 0.20265(12) 0.38323(9) 0.0283(5) Uani 1 1 d . .
O8 O 0.59754(14) 0.21091(12) 0.27617(9) 0.0270(4) Uani 1 1 d . .
O9 O 0.41914(14) 0.21725(12) 0.26823(9) 0.0268(4) Uani 1 1 d . .
O10 O 0.45646(15) 0.32192(13) 0.19869(10) 0.0359(5) Uani 1 1 d . .
C1 C 0.0568(2) 0.29611(18) 0.07944(12) 0.0248(6) Uani 1 1 d . .
C2 C -0.0130(2) 0.21888(19) 0.04090(13) 0.0301(7) Uani 1 1 d . .
C3 C 0.0332(3) 0.1822(2) 0.00050(14) 0.0368(8) Uani 1 1 d . .
H3 H -0.0113 0.1292 -0.0237 0.044 Uiso 1 1 calc R U
C4 C 0.1398(3) 0.2173(2) -0.00709(13) 0.0355(8) Uani 1 1 d . .
C5 C 0.2025(2) 0.2944(2) 0.02584(13) 0.0315(7) Uani 1 1 d . .
H5 H 0.2744 0.3224 0.0192 0.038 Uiso 1 1 calc R U
C6 C 0.1632(2) 0.33442(19) 0.07021(12) 0.0272(6) Uani 1 1 d . .
C7 C 0.2311(2) 0.42106(18) 0.09631(13) 0.0264(6) Uani 1 1 d . .
H7 H 0.2933 0.4517 0.0772 0.032 Uiso 1 1 calc R U
C8 C 0.2801(2) 0.55813(18) 0.15435(13) 0.0249(6) Uani 1 1 d . .
C9 C 0.2717(2) 0.61169(19) 0.10751(14) 0.0329(7) Uani 1 1 d . .
H9 H 0.2304 0.5859 0.0695 0.040 Uiso 1 1 calc R U
C10 C 0.3254(2) 0.7044(2) 0.11755(16) 0.0408(8) Uani 1 1 d . .
H10 H 0.3214 0.7424 0.0859 0.049 Uiso 1 1 calc R U
C11 C 0.3828(2) 0.7404(2) 0.17176(15) 0.0400(8) Uani 1 1 d . .
H11 H 0.4176 0.8037 0.1780 0.048 Uiso 1 1 calc R U
C12 C 0.3925(2) 0.6878(2) 0.21851(15) 0.0359(7) Uani 1 1 d . .
C13 C 0.3430(2) 0.59352(18) 0.20934(13) 0.0259(6) Uani 1 1 d . .
C14 C 0.3588(2) 0.53694(18) 0.25778(13) 0.0276(7) Uani 1 1 d . .
C15 C 0.4567(2) 0.5350(2) 0.27462(14) 0.0339(7) Uani 1 1 d . .
C16 C 0.4681(3) 0.4875(2) 0.32367(15) 0.0399(8) Uani 1 1 d . .
H16 H 0.5338 0.4846 0.3336 0.048 Uiso 1 1 calc R U
C17 C 0.3884(3) 0.4441(2) 0.35889(14) 0.0393(8) Uani 1 1 d . .
H17 H 0.3998 0.4144 0.3940 0.047 Uiso 1 1 calc R U
C18 C 0.2902(2) 0.44384(19) 0.34282(13) 0.0336(7) Uani 1 1 d . .
H18 H 0.2341 0.4137 0.3669 0.040 Uiso 1 1 calc R U
C19 C 0.2747(2) 0.48719(18) 0.29213(13) 0.0255(6) Uani 1 1 d . .
C20 C 0.1315(2) 0.52496(17) 0.30104(13) 0.0280(7) Uani 1 1 d . .
H20 H 0.1641 0.5494 0.3413 0.034 Uiso 1 1 calc R U
C21 C 0.0395(2) 0.53729(18) 0.28014(13) 0.0265(6) Uani 1 1 d . .
C22 C -0.0019(2) 0.57746(19) 0.32253(14) 0.0366(8) Uani 1 1 d . .
H22 H 0.0249 0.5867 0.3649 0.044 Uiso 1 1 calc R U
C23 C -0.0797(3) 0.6031(2) 0.30326(16) 0.0418(8) Uani 1 1 d . .
C24 C -0.1131(3) 0.5918(2) 0.24019(16) 0.0420(9) Uani 1 1 d . .
H24 H -0.1658 0.6116 0.2266 0.050 Uiso 1 1 calc R U
C25 C -0.0756(2) 0.55405(17) 0.19566(14) 0.0283(7) Uani 1 1 d . .
C26 C -0.0006(2) 0.52157(17) 0.21741(13) 0.0245(6) Uani 1 1 d . .
C27 C -0.1153(2) 0.54444(19) 0.12654(14) 0.0321(7) Uani 1 1 d . .
C28 C -0.0264(2) 0.5896(2) 0.08707(14) 0.0427(8) Uani 1 1 d . .
H28A H 0.0280 0.5673 0.0962 0.064 Uiso 1 1 calc R U
H28B H 0.0033 0.6546 0.0963 0.064 Uiso 1 1 calc R U
H28C H -0.0531 0.5761 0.0432 0.064 Uiso 1 1 calc R U
C29 C -0.1938(3) 0.5877(3) 0.11365(18) 0.0628(11) Uani 1 1 d . .
H29A H -0.2192 0.5785 0.0696 0.094 Uiso 1 1 calc R U
H29B H -0.1589 0.6521 0.1251 0.094 Uiso 1 1 calc R U
H29C H -0.2531 0.5600 0.1381 0.094 Uiso 1 1 calc R U
C30 C -0.1726(2) 0.4470(2) 0.10566(16) 0.0455(9) Uani 1 1 d . .
H30A H -0.1251 0.4169 0.1120 0.068 Uiso 1 1 calc R U
H30B H -0.1977 0.4415 0.0617 0.068 Uiso 1 1 calc R U
H30C H -0.2323 0.4190 0.1297 0.068 Uiso 1 1 calc R U
C31 C -0.1291(3) 0.6442(3) 0.34653(18) 0.0750(14) Uani 1 1 d . .
H31A H -0.1786 0.5970 0.3692 0.113 Uiso 1 1 calc R U
H31B H -0.1663 0.6743 0.3226 0.113 Uiso 1 1 calc R U
H31C H -0.0744 0.6879 0.3759 0.113 Uiso 1 1 calc R U
C32 C 0.5490(3) 0.5826(3) 0.23742(18) 0.0584(10) Uani 1 1 d . .
H32A H 0.6147 0.5965 0.2635 0.088 Uiso 1 1 calc R U
H32B H 0.5467 0.6384 0.2233 0.088 Uiso 1 1 calc R U
H32C H 0.5449 0.5437 0.2015 0.088 Uiso 1 1 calc R U
C33 C 0.4507(3) 0.7327(2) 0.28171(16) 0.0516(9) Uani 1 1 d . .
H33A H 0.4522 0.7929 0.2863 0.077 Uiso 1 1 calc R U
H33B H 0.5226 0.7369 0.2842 0.077 Uiso 1 1 calc R U
H33C H 0.4144 0.6967 0.3148 0.077 Uiso 1 1 calc R U
C34 C 0.1803(3) 0.1731(2) -0.05367(15) 0.0500(10) Uani 1 1 d . .
H34A H 0.2558 0.2075 -0.0541 0.075 Uiso 1 1 calc R U
H34B H 0.1448 0.1711 -0.0948 0.075 Uiso 1 1 calc R U
H34C H 0.1665 0.1120 -0.0423 0.075 Uiso 1 1 calc R U
C35 C -0.1315(2) 0.1826(2) 0.04163(14) 0.0348(7) Uani 1 1 d . .
C36 C -0.1689(3) 0.1592(2) 0.10542(15) 0.0506(10) Uani 1 1 d . .
H36A H -0.2452 0.1388 0.1026 0.076 Uiso 1 1 calc R U
H36B H -0.1358 0.2123 0.1341 0.076 Uiso 1 1 calc R U
H36C H -0.1498 0.1113 0.1206 0.076 Uiso 1 1 calc R U
C37 C -0.1659(3) 0.2545(2) 0.01791(16) 0.0535(10) Uani 1 1 d . .
H37A H -0.1511 0.2642 -0.0252 0.080 Uiso 1 1 calc R U
H37B H -0.1273 0.3106 0.0432 0.080 Uiso 1 1 calc R U
H37C H -0.2411 0.2349 0.0206 0.080 Uiso 1 1 calc R U
C38 C -0.1906(3) 0.1003(2) -0.00258(17) 0.0657(12) Uani 1 1 d . .
H38A H -0.1708 0.1146 -0.0445 0.099 Uiso 1 1 calc R U
H38B H -0.2662 0.0825 -0.0024 0.099 Uiso 1 1 calc R U
H38C H -0.1728 0.0509 0.0108 0.099 Uiso 1 1 calc R U
C39 C 0.0753(2) 0.24340(17) 0.24761(13) 0.0250(6) Uani 1 1 d . .
C40 C -0.0216(2) 0.25820(17) 0.25528(13) 0.0238(6) Uani 1 1 d . .
C41 C -0.1941(2) 0.2059(2) 0.28510(16) 0.0445(9) Uani 1 1 d . .
H41A H -0.1802 0.2588 0.3124 0.067 Uiso 1 1 calc R U
H41B H -0.2452 0.1526 0.3020 0.067 Uiso 1 1 calc R U
H41C H -0.2222 0.2138 0.2439 0.067 Uiso 1 1 calc R U
C42 C 0.0489(3) 0.15959(19) 0.20484(15) 0.0408(8) Uani 1 1 d . .
H42A H 0.0263 0.1701 0.1630 0.061 Uiso 1 1 calc R U
H42B H -0.0076 0.1084 0.2203 0.061 Uiso 1 1 calc R U
H42C H 0.1111 0.1468 0.2039 0.061 Uiso 1 1 calc R U
C43 C 0.1206(2) 0.2279(2) 0.31030(14) 0.0364(7) Uani 1 1 d . .
H43A H 0.1899 0.2285 0.3067 0.055 Uiso 1 1 calc R U
H43B H 0.0741 0.1697 0.3240 0.055 Uiso 1 1 calc R U
H43C H 0.1269 0.2756 0.3405 0.055 Uiso 1 1 calc R U
C44 C 0.5765(2) 0.01439(17) 0.30635(13) 0.0231(6) Uani 1 1 d . .
C45 C 0.6418(2) -0.02072(17) 0.33846(13) 0.0258(6) Uani 1 1 d . .
C46 C 0.6944(2) -0.0574(2) 0.30441(15) 0.0356(7) Uani 1 1 d . .
H46 H 0.7412 -0.0780 0.3260 0.043 Uiso 1 1 calc R U
C47 C 0.6827(2) -0.0661(2) 0.23899(15) 0.0384(8) Uani 1 1 d . .
C48 C 0.6130(2) -0.03878(19) 0.20867(15) 0.0351(7) Uani 1 1 d . .
H48 H 0.6014 -0.0462 0.1648 0.042 Uiso 1 1 calc R U
C49 C 0.5579(2) 0.00032(17) 0.24102(13) 0.0243(6) Uani 1 1 d . .
C50 C 0.4756(2) 0.01486(17) 0.20729(13) 0.0265(6) Uani 1 1 d . .
H50 H 0.4574 -0.0085 0.1655 0.032 Uiso 1 1 calc R U
C51 C 0.3299(2) 0.04848(18) 0.19093(13) 0.0251(6) Uani 1 1 d . .
C52 C 0.3331(2) 0.09725(19) 0.13891(13) 0.0320(7) Uani 1 1 d . .
H52 H 0.3985 0.1354 0.1257 0.038 Uiso 1 1 calc R U
C53 C 0.2404(3) 0.0898(2) 0.10653(14) 0.0373(8) Uani 1 1 d . .
H53 H 0.2418 0.1220 0.0705 0.045 Uiso 1 1 calc R U
C54 C 0.1469(3) 0.0358(2) 0.12690(15) 0.0398(8) Uani 1 1 d . .
H54 H 0.0838 0.0324 0.1050 0.048 Uiso 1 1 calc R U
C55 C 0.1410(2) -0.0140(2) 0.17816(14) 0.0322(7) Uani 1 1 d . .
C56 C 0.2351(2) -0.00900(18) 0.21062(13) 0.0257(6) Uani 1 1 d . .
C57 C 0.2367(2) -0.06572(17) 0.26293(13) 0.0252(6) Uani 1 1 d . .
C58 C 0.1970(2) -0.15909(19) 0.25300(16) 0.0378(8) Uani 1 1 d . .
C59 C 0.1961(3) -0.2102(2) 0.30297(19) 0.0525(10) Uani 1 1 d . .
H59 H 0.1681 -0.2736 0.2964 0.063 Uiso 1 1 calc R U
C60 C 0.2339(3) -0.1728(2) 0.36155(18) 0.0492(9) Uani 1 1 d . .
H60 H 0.2307 -0.2096 0.3952 0.059 Uiso 1 1 calc R U
C61 C 0.2768(2) -0.0808(2) 0.37094(16) 0.0383(8) Uani 1 1 d . .
H61 H 0.3045 -0.0538 0.4113 0.046 Uiso 1 1 calc R U
C62 C 0.2798(2) -0.02770(17) 0.32210(13) 0.0250(6) Uani 1 1 d . .
C63 C 0.2923(2) 0.10385(18) 0.37301(12) 0.0252(6) Uani 1 1 d . .
H63 H 0.2202 0.0705 0.3775 0.030 Uiso 1 1 calc R U
C64 C 0.3423(2) 0.18621(18) 0.40764(12) 0.0264(6) Uani 1 1 d . .
C65 C 0.2817(2) 0.2159(2) 0.44330(14) 0.0327(7) Uani 1 1 d . .
H65 H 0.2075 0.1867 0.4366 0.039 Uiso 1 1 calc R U
C66 C 0.3266(3) 0.2854(2) 0.48715(14) 0.0353(8) Uani 1 1 d . .
C67 C 0.4368(3) 0.32418(19) 0.49696(13) 0.0340(7) Uani 1 1 d . .
H67 H 0.4690 0.3710 0.5284 0.041 Uiso 1 1 calc R U
C68 C 0.5008(2) 0.29887(18) 0.46408(13) 0.0300(7) Uani 1 1 d . .
C69 C 0.4529(2) 0.22936(18) 0.41695(12) 0.0236(6) Uani 1 1 d . .
C70 C 0.6201(2) 0.3415(2) 0.47940(14) 0.0337(7) Uani 1 1 d . .
C71 C 0.6578(2) 0.2719(2) 0.50190(16) 0.0451(9) Uani 1 1 d . .
H71A H 0.6304 0.2514 0.5414 0.068 Uiso 1 1 calc R U
H71B H 0.7345 0.2984 0.5076 0.068 Uiso 1 1 calc R U
H71C H 0.6329 0.2209 0.4713 0.068 Uiso 1 1 calc R U
C72 C 0.6553(3) 0.4176(2) 0.53015(16) 0.0539(10) Uani 1 1 d . .
H72A H 0.6341 0.4648 0.5161 0.081 Uiso 1 1 calc R U
H72B H 0.7317 0.4424 0.5390 0.081 Uiso 1 1 calc R U
H72C H 0.6226 0.3941 0.5677 0.081 Uiso 1 1 calc R U
C73 C 0.6749(3) 0.3840(2) 0.42285(15) 0.0468(9) Uani 1 1 d . .
H73A H 0.6655 0.3367 0.3915 0.070 Uiso 1 1 calc R U
H73B H 0.7498 0.4184 0.4352 0.070 Uiso 1 1 calc R U
H73C H 0.6444 0.4240 0.4057 0.070 Uiso 1 1 calc R U
C74 C 0.2619(3) 0.3164(2) 0.52515(16) 0.0552(10) Uani 1 1 d . .
H74A H 0.2425 0.3595 0.5025 0.083 Uiso 1 1 calc R U
H74B H 0.3026 0.3452 0.5645 0.083 Uiso 1 1 calc R U
H74C H 0.1984 0.2648 0.5333 0.083 Uiso 1 1 calc R U
C75 C 0.1550(3) -0.2053(2) 0.18960(17) 0.0563(11) Uani 1 1 d . .
H75A H 0.1688 -0.2592 0.1863 0.084 Uiso 1 1 calc R U
H75B H 0.1896 -0.1645 0.1581 0.084 Uiso 1 1 calc R U
H75C H 0.0793 -0.2221 0.1832 0.084 Uiso 1 1 calc R U
C76 C 0.0366(2) -0.0708(2) 0.20092(17) 0.0521(10) Uani 1 1 d . .
H76A H -0.0166 -0.0510 0.1836 0.078 Uiso 1 1 calc R U
H76B H 0.0427 -0.0643 0.2462 0.078 Uiso 1 1 calc R U
H76C H 0.0162 -0.1338 0.1877 0.078 Uiso 1 1 calc R U
C77 C 0.7436(3) -0.1081(3) 0.20589(18) 0.0690(13) Uani 1 1 d . .
H77A H 0.6998 -0.1720 0.1961 0.104 Uiso 1 1 calc R U
H77B H 0.8065 -0.1014 0.2326 0.104 Uiso 1 1 calc R U
H77C H 0.7641 -0.0782 0.1675 0.104 Uiso 1 1 calc R U
C78 C 0.6548(2) -0.0159(2) 0.40916(14) 0.0332(7) Uani 1 1 d . .
C79 C 0.5482(3) -0.0575(3) 0.43462(16) 0.0544(10) Uani 1 1 d . .
H79A H 0.5583 -0.0638 0.4791 0.082 Uiso 1 1 calc R U
H79B H 0.5068 -0.1166 0.4137 0.082 Uiso 1 1 calc R U
H79C H 0.5111 -0.0186 0.4274 0.082 Uiso 1 1 calc R U
C80 C 0.7140(3) 0.0802(2) 0.43399(15) 0.0490(9) Uani 1 1 d . .
H80A H 0.7836 0.1047 0.4192 0.074 Uiso 1 1 calc R U
H80B H 0.7213 0.0826 0.4793 0.074 Uiso 1 1 calc R U
H80C H 0.6755 0.1156 0.4196 0.074 Uiso 1 1 calc R U
C81 C 0.7188(3) -0.0682(3) 0.43453(17) 0.0620(11) Uani 1 1 d . .
H81A H 0.7902 -0.0400 0.4225 0.093 Uiso 1 1 calc R U
H81B H 0.6853 -0.1304 0.4174 0.093 Uiso 1 1 calc R U
H81C H 0.7212 -0.0672 0.4797 0.093 Uiso 1 1 calc R U
C82 C 0.5908(2) 0.27295(17) 0.23478(13) 0.0253(6) Uani 1 1 d . .
C83 C 0.4815(2) 0.26867(18) 0.23480(14) 0.0291(7) Uani 1 1 d . .
C84 C 0.3492(2) 0.3178(2) 0.19909(15) 0.0407(8) Uani 1 1 d . .
H84A H 0.2982 0.2592 0.1814 0.061 Uiso 1 1 calc R U
H84B H 0.3426 0.3651 0.1744 0.061 Uiso 1 1 calc R U
H84C H 0.3357 0.3265 0.2417 0.061 Uiso 1 1 calc R U
C85 C 0.6679(2) 0.36915(19) 0.25532(14) 0.0360(7) Uani 1 1 d . .
H85A H 0.6488 0.3876 0.2939 0.054 Uiso 1 1 calc R U
H85B H 0.6650 0.4095 0.2232 0.054 Uiso 1 1 calc R U
H85C H 0.7390 0.3719 0.2619 0.054 Uiso 1 1 calc R U
C86 C 0.6115(2) 0.25000(19) 0.16937(13) 0.0330(7) Uani 1 1 d . .
H86A H 0.6858 0.2627 0.1690 0.049 Uiso 1 1 calc R U
H86B H 0.5924 0.2864 0.1396 0.049 Uiso 1 1 calc R U
H86C H 0.5692 0.1863 0.1580 0.049 Uiso 1 1 calc R U

loop_
_atom_site_aniso_label
_atom_site_aniso_U_11
_atom_site_aniso_U_22
_atom_site_aniso_U_33
_atom_site_aniso_U_23
_atom_site_aniso_U_13
_atom_site_aniso_U_12
Al1 0.0223(5) 0.0205(4) 0.0217(4) -0.0009(3) 0.0024(3) 0.0092(4)
Al2 0.0197(5) 0.0213(4) 0.0225(4) -0.0008(3) 0.0018(3) 0.0077(4)
N1 0.0175(12) 0.0274(13) 0.0257(13) 0.0032(10) -0.0027(10) 0.0079(10)
N2 0.0305(14) 0.0248(12) 0.0209(13) 0.0031(10) 0.0020(10) 0.0100(11)
N3 0.0232(13) 0.0252(12) 0.0242(13) 0.0021(10) 0.0035(10) 0.0088(10)
N4 0.0247(13) 0.0294(13) 0.0220(13) -0.0012(10) 0.0018(10) 0.0097(11)
O1 0.0259(11) 0.0272(10) 0.0267(11) -0.0022(9) 0.0009(9) 0.0103(9)
O2 0.0288(11) 0.0284(11) 0.0285(11) 0.0008(9) 0.0039(9) 0.0128(9)
O3 0.0231(11) 0.0263(10) 0.0308(11) 0.0009(9) 0.0047(9) 0.0109(9)
O4 0.0209(10) 0.0274(11) 0.0280(11) -0.0008(9) 0.0038(8) 0.0101(9)
O5 0.0260(12) 0.0335(12) 0.0488(14) 0.0142(10) 0.0076(10) 0.0093(9)
O6 0.0289(11) 0.0282(10) 0.0240(11) 0.0016(8) 0.0038(9) 0.0144(9)
O7 0.0277(11) 0.0275(10) 0.0289(11) -0.0039(9) 0.0019(9) 0.0110(9)
O8 0.0243(11) 0.0265(10) 0.0317(12) 0.0047(9) 0.0057(9) 0.0113(9)
O9 0.0240(11) 0.0279(11) 0.0283(11) -0.0013(9) 0.0031(9) 0.0105(9)
O10 0.0275(12) 0.0396(12) 0.0444(14) 0.0116(11) 0.0048(10) 0.0169(10)
C1 0.0315(17) 0.0257(15) 0.0200(15) -0.0010(12) 0.0059(12) 0.0139(13)
C2 0.0360(18) 0.0306(16) 0.0213(15) -0.0050(13) -0.0050(13) 0.0132(14)
C3 0.047(2) 0.0386(18) 0.0277(17) -0.0072(14) -0.0035(15) 0.0225(16)
C4 0.048(2) 0.0454(19) 0.0240(16) -0.0066(14) -0.0037(14) 0.0315(17)
C5 0.0305(17) 0.0443(18) 0.0263(16) -0.0028(14) 0.0012(13) 0.0225(15)
C6 0.0304(17) 0.0334(16) 0.0180(14) -0.0024(12) 0.0008(12) 0.0137(14)
C7 0.0217(15) 0.0341(16) 0.0241(15) 0.0005(13) 0.0042(12) 0.0119(13)
C8 0.0187(15) 0.0233(14) 0.0311(17) 0.0037(12) 0.0060(12) 0.0064(12)
C9 0.0278(17) 0.0379(18) 0.0291(17) 0.0032(14) -0.0017(13) 0.0104(14)
C10 0.041(2) 0.0305(17) 0.047(2) 0.0130(16) 0.0018(16) 0.0102(15)
C11 0.040(2) 0.0233(16) 0.048(2) 0.0074(15) -0.0066(16) 0.0060(14)
C12 0.0260(17) 0.0295(17) 0.046(2) 0.0016(15) 0.0005(15) 0.0053(14)
C13 0.0199(15) 0.0242(15) 0.0319(17) 0.0038(13) 0.0027(13) 0.0074(12)
C14 0.0249(16) 0.0249(15) 0.0319(17) -0.0025(13) -0.0024(13) 0.0103(13)
C15 0.0281(18) 0.0343(17) 0.0362(19) -0.0016(14) -0.0038(14) 0.0113(14)
C16 0.0322(19) 0.046(2) 0.043(2) -0.0067(17) -0.0092(15) 0.0204(16)
C17 0.048(2) 0.0344(18) 0.0291(18) -0.0006(14) -0.0136(16) 0.0142(16)
C18 0.0360(19) 0.0338(17) 0.0238(16) 0.0007(13) -0.0044(14) 0.0083(14)
C19 0.0203(15) 0.0247(15) 0.0272(16) -0.0058(12) -0.0046(12) 0.0064(12)
C20 0.0394(18) 0.0240(15) 0.0193(15) -0.0042(12) 0.0064(13) 0.0113(13)
C21 0.0258(16) 0.0240(15) 0.0320(17) 0.0027(13) 0.0063(13) 0.0117(13)
C22 0.049(2) 0.0330(17) 0.0326(18) -0.0050(14) 0.0101(15) 0.0206(16)
C23 0.051(2) 0.0423(19) 0.041(2) -0.0024(16) 0.0123(17) 0.0268(17)
C24 0.039(2) 0.0331(18) 0.065(3) 0.0092(17) 0.0171(18) 0.0237(16)
C25 0.0280(17) 0.0212(14) 0.0387(18) 0.0079(13) 0.0121(14) 0.0112(13)
C26 0.0279(16) 0.0195(14) 0.0273(16) 0.0021(12) 0.0123(13) 0.0091(12)
C27 0.0305(18) 0.0327(17) 0.0346(18) 0.0088(14) 0.0019(14) 0.0145(14)
C28 0.039(2) 0.045(2) 0.0337(19) 0.0118(16) 0.0029(15) 0.0074(16)
C29 0.070(3) 0.078(3) 0.060(3) 0.011(2) 0.004(2) 0.051(2)
C30 0.034(2) 0.0377(19) 0.052(2) 0.0040(17) -0.0093(16) 0.0048(15)
C31 0.090(3) 0.107(4) 0.063(3) -0.012(3) 0.017(2) 0.076(3)
C32 0.030(2) 0.074(3) 0.071(3) 0.012(2) 0.0026(19) 0.0221(19)
C33 0.055(2) 0.0311(18) 0.050(2) 0.0005(17) -0.0101(18) 0.0013(16)
C34 0.062(2) 0.067(2) 0.036(2) -0.0119(18) 0.0001(18) 0.043(2)
C35 0.0331(18) 0.0348(17) 0.0279(17) -0.0093(14) 0.0006(14) 0.0061(14)
C36 0.045(2) 0.045(2) 0.042(2) -0.0058(17) 0.0075(17) -0.0024(17)
C37 0.0267(19) 0.081(3) 0.048(2) -0.003(2) -0.0070(16) 0.0199(19)
C38 0.053(2) 0.064(3) 0.054(3) -0.032(2) -0.0021(19) 0.001(2)
C39 0.0224(15) 0.0212(14) 0.0309(16) 0.0029(12) 0.0040(12) 0.0081(12)
C40 0.0241(16) 0.0193(14) 0.0257(15) 0.0023(12) 0.0027(12) 0.0067(12)
C41 0.0205(18) 0.054(2) 0.061(2) 0.0191(18) 0.0141(16) 0.0150(16)
C42 0.050(2) 0.0280(17) 0.047(2) -0.0057(15) 0.0042(17) 0.0196(16)
C43 0.0304(18) 0.0395(18) 0.0385(19) 0.0118(15) 0.0026(14) 0.0130(15)
C44 0.0192(15) 0.0171(13) 0.0298(16) -0.0021(12) 0.0056(12) 0.0036(11)
C45 0.0227(16) 0.0208(14) 0.0316(17) 0.0032(12) 0.0005(13) 0.0069(12)
C46 0.0236(17) 0.0383(18) 0.045(2) 0.0012(15) -0.0020(14) 0.0140(14)
C47 0.0290(18) 0.0450(19) 0.045(2) -0.0054(16) 0.0058(15) 0.0197(15)
C48 0.0325(18) 0.0384(18) 0.0371(19) -0.0029(15) 0.0065(15) 0.0169(15)
C49 0.0227(15) 0.0221(14) 0.0275(16) -0.0022(12) 0.0042(12) 0.0082(12)
C50 0.0254(16) 0.0250(15) 0.0237(15) -0.0029(12) 0.0050(12) 0.0045(12)
C51 0.0267(16) 0.0286(15) 0.0231(15) -0.0080(12) -0.0034(12) 0.0158(13)
C52 0.0337(18) 0.0344(17) 0.0273(17) -0.0030(14) -0.0007(14) 0.0144(14)
C53 0.047(2) 0.0438(19) 0.0276(17) -0.0043(15) -0.0034(15) 0.0270(17)
C54 0.042(2) 0.046(2) 0.0366(19) -0.0230(16) -0.0205(15) 0.0291(17)
C55 0.0274(17) 0.0367(17) 0.0308(18) -0.0153(14) -0.0059(13) 0.0140(14)
C56 0.0242(16) 0.0270(15) 0.0275(16) -0.0083(12) -0.0019(12) 0.0134(13)
C57 0.0162(14) 0.0207(14) 0.0355(17) -0.0014(12) 0.0018(12) 0.0046(11)
C58 0.0272(18) 0.0234(16) 0.057(2) -0.0036(15) -0.0020(15) 0.0063(13)
C59 0.041(2) 0.0274(18) 0.083(3) 0.006(2) 0.000(2) 0.0084(16)
C60 0.042(2) 0.035(2) 0.060(3) 0.0202(18) 0.0072(19) 0.0048(16)
C61 0.0294(18) 0.0345(18) 0.045(2) 0.0099(16) 0.0050(15) 0.0065(14)
C62 0.0181(15) 0.0206(14) 0.0332(17) 0.0031(12) 0.0046(12) 0.0041(11)
C63 0.0174(15) 0.0325(16) 0.0223(15) 0.0008(12) -0.0023(12) 0.0078(12)
C64 0.0319(17) 0.0289(15) 0.0209(15) 0.0018(12) 0.0067(13) 0.0144(13)
C65 0.0292(17) 0.0399(18) 0.0351(18) 0.0108(15) 0.0085(14) 0.0191(14)
C66 0.052(2) 0.0315(17) 0.0320(18) 0.0039(14) 0.0153(16) 0.0249(16)
C67 0.051(2) 0.0284(16) 0.0232(16) -0.0002(13) 0.0022(15) 0.0173(15)
C68 0.0416(19) 0.0239(15) 0.0249(16) 0.0021(12) 0.0022(14) 0.0141(14)
C69 0.0265(16) 0.0251(14) 0.0218(15) 0.0031(12) 0.0036(12) 0.0129(13)
C70 0.0360(19) 0.0333(17) 0.0257(16) -0.0033(13) -0.0067(14) 0.0101(14)
C71 0.036(2) 0.045(2) 0.049(2) -0.0005(17) -0.0075(16) 0.0129(16)
C72 0.062(3) 0.046(2) 0.045(2) -0.0165(18) -0.0047(18) 0.0162(19)
C73 0.042(2) 0.046(2) 0.037(2) -0.0026(16) -0.0024(16) 0.0052(17)
C74 0.068(3) 0.059(2) 0.051(2) -0.0029(19) 0.024(2) 0.036(2)
C75 0.058(2) 0.0334(19) 0.073(3) -0.0204(19) 0.000(2) 0.0177(18)
C76 0.034(2) 0.061(2) 0.061(3) -0.013(2) -0.0075(17) 0.0224(18)
C77 0.063(3) 0.108(3) 0.061(3) -0.014(2) 0.007(2) 0.062(3)
C78 0.0322(18) 0.0340(17) 0.0349(18) 0.0088(14) 0.0023(14) 0.0149(14)
C79 0.044(2) 0.079(3) 0.041(2) 0.022(2) 0.0132(17) 0.023(2)
C80 0.059(2) 0.050(2) 0.037(2) -0.0019(17) -0.0090(17) 0.0238(19)
C81 0.068(3) 0.087(3) 0.045(2) 0.011(2) -0.010(2) 0.048(2)
C82 0.0234(16) 0.0215(14) 0.0295(16) 0.0053(12) 0.0045(12) 0.0073(12)
C83 0.0292(17) 0.0234(15) 0.0355(18) 0.0001(13) 0.0018(14) 0.0117(13)
C84 0.0315(19) 0.0452(19) 0.054(2) 0.0005(17) -0.0020(16) 0.0259(16)
C85 0.0242(17) 0.0349(17) 0.043(2) 0.0103(15) 0.0052(14) 0.0051(14)
C86 0.0325(18) 0.0340(17) 0.0329(18) 0.0076(14) 0.0116(14) 0.0122(14)

loop_
_atom_type_symbol
_atom_type_description
_atom_type_scat_dispersion_real
_atom_type_scat_dispersion_imag
_atom_type_scat_source
C C 0.0033 0.0016 'International Tables Vol C Tables 4.2.6.8 and 6.1.1.4'
H H 0.0000 0.0000 'International Tables Vol C Tables 4.2.6.8 and 6.1.1.4'
N N 0.0061 0.0033 'International Tables Vol C Tables 4.2.6.8 and 6.1.1.4'
O O 0.0106 0.0060 'International Tables Vol C Tables 4.2.6.8 and 6.1.1.4'
Al Al 0.0645 0.0514 'International Tables Vol C Tables 4.2.6.8 and 6.1.1.4'

loop_
_geom_angle_atom_site_label_1
_geom_angle_atom_site_label_2
_geom_angle_atom_site_label_3
_geom_angle
O3 Al1 O2 168.09(9)
O3 Al1 O1 97.18(9)
O2 Al1 O1 90.48(9)
O3 Al1 N1 94.33(9)
O2 Al1 N1 94.90(9)
O1 Al1 N1 89.03(9)
O3 Al1 O4 82.35(8)
O2 Al1 O4 88.70(8)
O1 Al1 O4 89.06(8)
N1 Al1 O4 175.93(9)
O3 Al1 N2 87.35(9)
O2 Al1 N2 85.19(9)
O1 Al1 N2 175.38(10)
N1 Al1 N2 89.73(9)
O4 Al1 N2 92.45(8)
O8 Al2 O7 96.54(9)
O8 Al2 O6 96.88(9)
O7 Al2 O6 96.27(9)
O8 Al2 O9 82.98(8)
O7 Al2 O9 92.13(8)
O6 Al2 O9 171.56(9)
O8 Al2 N4 167.66(10)
O7 Al2 N4 86.76(9)
O6 Al2 N4 94.56(9)
O9 Al2 N4 85.02(9)
O8 Al2 N3 91.87(9)
O7 Al2 N3 170.63(9)
O6 Al2 N3 86.79(9)
O9 Al2 N3 84.78(9)
N4 Al2 N3 84.17(9)
C7 N1 C8 117.5(2)
C7 N1 Al1 119.68(19)
C8 N1 Al1 122.08(17)
C20 N2 C19 119.5(2)
C20 N2 Al1 121.7(2)
C19 N2 Al1 118.54(16)
C50 N3 C51 117.2(2)
C50 N3 Al2 119.36(19)
C51 N3 Al2 123.35(16)
C63 N4 C62 115.6(2)
C63 N4 Al2 121.82(19)
C62 N4 Al2 121.57(16)
C1 O1 Al1 126.81(18)
C26 O2 Al1 130.46(18)
C39 O3 Al1 118.65(16)
C40 O4 Al1 109.63(16)
C40 O5 C41 117.3(2)
C44 O6 Al2 129.77(18)
C69 O7 Al2 133.07(18)
C82 O8 Al2 119.42(16)
C83 O9 Al2 110.09(18)
C83 O10 C84 117.1(2)
O1 C1 C6 120.4(2)
O1 C1 C2 120.5(2)
C6 C1 C2 119.0(2)
C3 C2 C1 116.4(3)
C3 C2 C35 121.9(3)
C1 C2 C35 121.7(2)
C2 C3 C4 124.9(3)
C5 C4 C3 117.4(3)
C5 C4 C34 122.3(3)
C3 C4 C34 120.2(3)
C4 C5 C6 121.5(3)
C1 C6 C7 121.5(2)
C1 C6 C5 120.4(3)
C7 C6 C5 117.3(3)
N1 C7 C6 126.4(3)
C9 C8 C13 122.2(3)
C9 C8 N1 116.7(3)
C13 C8 N1 121.1(3)
C8 C9 C10 118.4(3)
C11 C10 C9 120.4(3)
C10 C11 C12 121.8(3)
C11 C12 C13 119.6(3)
C11 C12 C33 119.5(3)
C13 C12 C33 120.7(3)
C8 C13 C12 117.4(3)
C8 C13 C14 122.8(2)
C12 C13 C14 119.8(3)
C15 C14 C19 117.8(3)
C15 C14 C13 122.6(3)
C19 C14 C13 119.5(2)
C16 C15 C14 119.6(3)
C16 C15 C32 119.8(3)
C14 C15 C32 120.6(3)
C17 C16 C15 122.3(3)
C16 C17 C18 119.3(3)
C19 C18 C17 119.8(3)
C18 C19 C14 121.0(3)
C18 C19 N2 122.9(3)
C14 C19 N2 116.1(3)
N2 C20 C21 125.2(3)
C26 C21 C22 120.5(3)
C26 C21 C20 121.2(2)
C22 C21 C20 117.8(3)
C23 C22 C21 120.6(3)
C22 C23 C24 117.5(3)
C22 C23 C31 123.2(3)
C24 C23 C31 119.4(3)
C25 C24 C23 125.3(3)
C24 C25 C26 116.2(3)
C24 C25 C27 122.6(3)
C26 C25 C27 121.2(2)
O2 C26 C21 120.3(2)
O2 C26 C25 120.1(3)
C21 C26 C25 119.6(2)
C30 C27 C28 109.8(3)
C30 C27 C25 110.0(2)
C28 C27 C25 111.7(2)
C30 C27 C29 106.5(3)
C28 C27 C29 106.8(3)
C25 C27 C29 111.8(2)
C2 C35 C37 107.5(3)
C2 C35 C38 113.0(2)
C37 C35 C38 105.5(3)
C2 C35 C36 114.1(3)
C37 C35 C36 108.6(3)
C38 C35 C36 107.8(3)
O3 C39 C40 106.0(2)
O3 C39 C43 112.2(2)
C40 C39 C43 109.5(2)
O3 C39 C42 111.2(2)
C40 C39 C42 110.3(2)
C43 C39 C42 107.7(2)
O4 C40 O5 122.1(2)
O4 C40 C39 121.2(2)
O5 C40 C39 116.6(2)
O6 C44 C45 120.8(3)
O6 C44 C49 120.5(3)
C45 C44 C49 118.7(2)
C46 C45 C44 118.1(3)
C46 C45 C78 121.3(3)
C44 C45 C78 120.5(2)
C45 C46 C47 123.7(3)
C48 C47 C46 117.5(3)
C48 C47 C77 122.8(3)
C46 C47 C77 119.6(3)
C47 C48 C49 121.3(3)
C48 C49 C44 120.2(3)
C48 C49 C50 117.9(3)
C44 C49 C50 121.6(2)
N3 C50 C49 126.2(3)
C56 C51 C52 121.3(3)
C56 C51 N3 116.7(3)
C52 C51 N3 122.0(3)
C53 C52 C51 119.6(3)
C54 C53 C52 119.4(3)
C53 C54 C55 122.4(3)
C54 C55 C56 118.7(3)
C54 C55 C76 121.2(3)
C56 C55 C76 120.1(3)
C51 C56 C55 118.5(3)
C51 C56 C57 118.7(2)
C55 C56 C57 122.7(3)
C62 C57 C58 118.6(3)
C62 C57 C56 121.2(2)
C58 C57 C56 120.2(3)
C59 C58 C57 118.8(3)
C59 C58 C75 119.2(3)
C57 C58 C75 122.0(3)
C60 C59 C58 122.3(3)
C59 C60 C61 118.9(3)
C60 C61 C62 120.4(3)
C61 C62 C57 120.9(3)
C61 C62 N4 116.6(3)
C57 C62 N4 122.4(3)
N4 C63 C64 126.8(3)
C63 C64 C65 118.5(3)
C63 C64 C69 120.7(2)
C65 C64 C69 119.6(3)
C66 C65 C64 122.0(3)
C65 C66 C67 116.8(3)
C65 C66 C74 121.8(3)
C67 C66 C74 121.4(3)
C68 C67 C66 124.4(3)
C67 C68 C69 117.9(3)
C67 C68 C70 121.4(3)
C69 C68 C70 120.7(2)
O7 C69 C64 119.9(2)
O7 C69 C68 120.9(3)
C64 C69 C68 119.2(2)
C71 C70 C73 110.0(3)
C71 C70 C68 110.1(2)
C73 C70 C68 110.9(3)
C71 C70 C72 107.8(3)
C73 C70 C72 105.9(3)
C68 C70 C72 111.9(2)
C80 C78 C45 110.1(2)
C80 C78 C79 110.5(3)
C45 C78 C79 110.7(3)
C80 C78 C81 106.7(3)
C45 C78 C81 111.9(3)
C79 C78 C81 106.8(3)
O8 C82 C83 106.2(2)
O8 C82 C85 112.3(2)
C83 C82 C85 107.6(2)
O8 C82 C86 110.9(2)
C83 C82 C86 111.0(2)
C85 C82 C86 108.8(2)
O9 C83 O10 122.2(3)
O9 C83 C82 120.5(3)
O10 C83 C82 117.3(2)

loop_
_geom_bond_atom_site_label_1
_geom_bond_atom_site_label_2
_geom_bond_distance
Al1 O3 1.817(2)
Al1 O2 1.8291(19)
Al1 O1 1.847(2)
Al1 N1 2.007(2)
Al1 O4 2.0296(19)
Al1 N2 2.073(2)
Al2 O8 1.8056(19)
Al2 O7 1.8174(19)
Al2 O6 1.8188(19)
Al2 O9 2.023(2)
Al2 N4 2.045(2)
Al2 N3 2.090(2)
N1 C7 1.315(3)
N1 C8 1.445(3)
N2 C20 1.290(3)
N2 C19 1.435(3)
N3 C50 1.291(3)
N3 C51 1.437(3)
N4 C63 1.310(3)
N4 C62 1.448(3)
O1 C1 1.316(3)
O2 C26 1.327(3)
O3 C39 1.396(3)
O4 C40 1.229(3)
O5 C40 1.310(3)
O5 C41 1.467(3)
O6 C44 1.313(3)
O7 C69 1.320(3)
O8 C82 1.397(3)
O9 C83 1.240(3)
O10 C83 1.315(3)
O10 C84 1.482(3)
C1 C6 1.400(4)
C1 C2 1.439(4)
C2 C3 1.394(4)
C2 C35 1.525(4)
C3 C4 1.396(4)
C4 C5 1.353(4)
C4 C34 1.508(4)
C5 C6 1.422(4)
C6 C7 1.420(4)
C8 C9 1.385(4)
C8 C13 1.386(4)
C9 C10 1.394(4)
C10 C11 1.345(4)
C11 C12 1.378(4)
C12 C13 1.412(4)
C12 C33 1.541(4)
C13 C14 1.477(4)
C14 C15 1.406(4)
C14 C19 1.417(4)
C15 C16 1.369(4)
C15 C32 1.525(4)
C16 C17 1.366(4)
C17 C18 1.391(4)
C18 C19 1.372(4)
C20 C21 1.426(4)
C21 C26 1.407(4)
C21 C22 1.412(4)
C22 C23 1.360(4)
C23 C24 1.394(4)
C23 C31 1.510(4)
C24 C25 1.386(4)
C25 C26 1.414(4)
C25 C27 1.540(4)
C27 C30 1.503(4)
C27 C28 1.516(4)
C27 C29 1.545(4)
C35 C37 1.525(4)
C35 C38 1.526(4)
C35 C36 1.526(4)
C39 C40 1.498(4)
C39 C43 1.525(4)
C39 C42 1.535(4)
C44 C45 1.413(4)
C44 C49 1.419(4)
C45 C46 1.373(4)
C45 C78 1.529(4)
C46 C47 1.415(4)
C47 C48 1.361(4)
C47 C77 1.511(4)
C48 C49 1.407(3)
C49 C50 1.420(4)
C51 C56 1.391(4)
C51 C52 1.391(4)
C52 C53 1.385(4)
C53 C54 1.369(4)
C54 C55 1.382(4)
C55 C56 1.416(4)
C55 C76 1.515(4)
C56 C57 1.487(4)
C57 C62 1.392(4)
C57 C58 1.401(4)
C58 C59 1.383(5)
C58 C75 1.508(4)
C59 C60 1.367(5)
C60 C61 1.377(4)
C61 C62 1.379(4)
C63 C64 1.405(4)
C64 C65 1.413(4)
C64 C69 1.415(4)
C65 C66 1.367(4)
C66 C67 1.409(4)
C66 C74 1.500(4)
C67 C68 1.375(4)
C68 C69 1.417(4)
C68 C70 1.533(4)
C70 C71 1.511(4)
C70 C73 1.532(4)
C70 C72 1.536(4)
C78 C80 1.510(4)
C78 C79 1.530(4)
C78 C81 1.549(4)
C82 C83 1.508(4)
C82 C85 1.533(4)
C82 C86 1.544(4)

loop_
_geom_torsion_atom_site_label_1
_geom_torsion_atom_site_label_2
_geom_torsion_atom_site_label_3
_geom_torsion_atom_site_label_4
_geom_torsion
O3 Al1 O1 C1 -51.6(2)
O2 Al1 O1 C1 137.6(2)
N1 Al1 O1 C1 42.7(2)
O4 Al1 O1 C1 -133.8(2)
O3 Al1 O2 C26 9.9(6)
O1 Al1 O2 C26 140.1(2)
N1 Al1 O2 C26 -130.8(2)
O4 Al1 O2 C26 51.1(2)
N2 Al1 O2 C26 -41.5(2)
O2 Al1 O3 C39 55.2(5)
O1 Al1 O3 C39 -74.51(19)
N1 Al1 O3 C39 -164.08(18)
O4 Al1 O3 C39 13.57(18)
N2 Al1 O3 C39 106.40(19)
O8 Al2 O6 C44 -50.5(2)
O7 Al2 O6 C44 -147.9(2)
N4 Al2 O6 C44 124.8(2)
N3 Al2 O6 C44 41.0(2)
O8 Al2 O7 C69 133.9(2)
O6 Al2 O7 C69 -128.4(2)
O9 Al2 O7 C69 50.7(2)
N4 Al2 O7 C69 -34.2(2)
O7 Al2 O8 C82 -99.41(19)
O6 Al2 O8 C82 163.44(18)
O9 Al2 O8 C82 -8.06(18)
N4 Al2 O8 C82 5.5(5)
N3 Al2 O8 C82 76.45(19)
Al1 O1 C1 C6 -28.4(4)
Al1 O1 C1 C2 154.7(2)
O1 C1 C2 C3 -177.0(3)
C6 C1 C2 C3 6.1(4)
O1 C1 C2 C35 6.4(4)
C6 C1 C2 C35 -170.5(3)
C1 C2 C3 C4 -3.4(4)
C35 C2 C3 C4 173.2(3)
C2 C3 C4 C5 -2.2(5)
C2 C3 C4 C34 -178.2(3)
C3 C4 C5 C6 4.9(5)
C34 C4 C5 C6 -179.1(3)
O1 C1 C6 C7 -11.4(4)
C2 C1 C6 C7 165.5(3)
O1 C1 C6 C5 179.4(3)
C2 C1 C6 C5 -3.7(4)
C4 C5 C6 C1 -2.1(4)
C4 C5 C6 C7 -171.7(3)
C8 N1 C7 C6 -165.0(3)
Al1 N1 C7 C6 5.4(4)
C1 C6 C7 N1 22.0(5)
C5 C6 C7 N1 -168.5(3)
C7 N1 C8 C9 60.1(3)
Al1 N1 C8 C9 -110.1(2)
C7 N1 C8 C13 -122.4(3)
Al1 N1 C8 C13 67.4(3)
C13 C8 C9 C10 -2.7(4)
N1 C8 C9 C10 174.8(2)
C8 C9 C10 C11 -0.7(4)
C9 C10 C11 C12 1.3(5)
C10 C11 C12 C13 1.4(5)
C10 C11 C12 C33 -174.4(3)
C9 C8 C13 C12 5.2(4)
N1 C8 C13 C12 -172.2(2)
C9 C8 C13 C14 -175.4(2)
N1 C8 C13 C14 7.3(4)
C11 C12 C13 C8 -4.5(4)
C33 C12 C13 C8 171.3(3)
C11 C12 C13 C14 176.0(3)
C33 C12 C13 C14 -8.2(4)
C8 C13 C14 C15 115.0(3)
C12 C13 C14 C15 -65.5(4)
C8 C13 C14 C19 -69.6(4)
C12 C13 C14 C19 109.8(3)
C19 C14 C15 C16 -1.4(4)
C13 C14 C15 C16 174.0(3)
C19 C14 C15 C32 176.5(3)
C13 C14 C15 C32 -8.1(4)
C14 C15 C16 C17 -2.6(5)
C32 C15 C16 C17 179.5(3)
C15 C16 C17 C18 3.4(5)
C16 C17 C18 C19 -0.2(4)
C17 C18 C19 C14 -3.8(4)
C17 C18 C19 N2 174.5(3)
C15 C14 C19 C18 4.5(4)
C13 C14 C19 C18 -171.0(3)
C15 C14 C19 N2 -173.8(2)
C13 C14 C19 N2 10.6(4)
C20 N2 C19 C18 71.2(4)
Al1 N2 C19 C18 -102.4(3)
C20 N2 C19 C14 -110.5(3)
Al1 N2 C19 C14 75.9(3)
C19 N2 C20 C21 170.7(3)
Al1 N2 C20 C21 -15.9(4)
N2 C20 C21 C26 -14.2(4)
N2 C20 C21 C22 174.3(3)
C26 C21 C22 C23 -1.2(4)
C20 C21 C22 C23 170.3(3)
C21 C22 C23 C24 -2.8(5)
C21 C22 C23 C31 178.4(3)
C22 C23 C24 C25 2.0(5)
C31 C23 C24 C25 -179.1(3)
C23 C24 C25 C26 2.7(5)
C23 C24 C25 C27 -179.4(3)
Al1 O2 C26 C21 25.5(4)
Al1 O2 C26 C25 -157.01(19)
C22 C21 C26 O2 -176.4(2)
C20 C21 C26 O2 12.4(4)
C22 C21 C26 C25 6.1(4)
C20 C21 C26 C25 -165.1(2)
C24 C25 C26 O2 175.9(2)
C27 C25 C26 O2 -2.1(4)
C24 C25 C26 C21 -6.6(4)
C27 C25 C26 C21 175.4(2)
C24 C25 C27 C30 -114.0(3)
C26 C25 C27 C30 63.8(3)
C24 C25 C27 C28 123.7(3)
C26 C25 C27 C28 -58.5(3)
C24 C25 C27 C29 4.2(4)
C26 C25 C27 C29 -178.0(3)
C3 C2 C35 C37 -112.2(3)
C1 C2 C35 C37 64.2(3)
C3 C2 C35 C38 3.8(4)
C1 C2 C35 C38 -179.8(3)
C3 C2 C35 C36 127.4(3)
C1 C2 C35 C36 -56.2(4)
Al1 O3 C39 C40 -12.0(3)
Al1 O3 C39 C43 -131.5(2)
Al1 O3 C39 C42 107.8(2)
Al1 O4 C40 O5 -172.4(2)
Al1 O4 C40 C39 8.7(3)
C41 O5 C40 O4 4.5(4)
C41 O5 C40 C39 -176.6(2)
O3 C39 C40 O4 0.9(3)
C43 C39 C40 O4 122.2(3)
C42 C39 C40 O4 -119.5(3)
O3 C39 C40 O5 -178.0(2)
C43 C39 C40 O5 -56.7(3)
C42 C39 C40 O5 61.6(3)
Al2 O6 C44 C45 157.46(19)
Al2 O6 C44 C49 -24.4(4)
O6 C44 C45 C46 -174.1(2)
C49 C44 C45 C46 7.8(4)
O6 C44 C45 C78 4.6(4)
C49 C44 C45 C78 -173.5(2)
C44 C45 C46 C47 -3.4(4)
C78 C45 C46 C47 177.9(3)
C45 C46 C47 C48 -1.9(5)
C45 C46 C47 C77 -179.5(3)
C46 C47 C48 C49 2.7(5)
C77 C47 C48 C49 -179.8(3)
C47 C48 C49 C44 1.8(4)
C47 C48 C49 C50 -170.8(3)
O6 C44 C49 C48 174.7(2)
C45 C44 C49 C48 -7.2(4)
O6 C44 C49 C50 -12.9(4)
C45 C44 C49 C50 165.2(2)
C51 N3 C50 C49 -167.5(3)
Al2 N3 C50 C49 15.8(4)
C48 C49 C50 N3 -173.4(3)
C44 C49 C50 N3 14.0(4)
C50 N3 C51 C56 103.2(3)
Al2 N3 C51 C56 -80.3(3)
C50 N3 C51 C52 -78.6(3)
Al2 N3 C51 C52 97.8(3)
C56 C51 C52 C53 1.1(4)
N3 C51 C52 C53 -177.0(2)
C51 C52 C53 C54 1.2(4)
C52 C53 C54 C55 -1.7(4)
C53 C54 C55 C56 -0.1(4)
C53 C54 C55 C76 177.9(3)
C52 C51 C56 C55 -2.9(4)
N3 C51 C56 C55 175.3(2)
C52 C51 C56 C57 174.3(2)
N3 C51 C56 C57 -7.5(3)
C54 C55 C56 C51 2.4(4)
C76 C55 C56 C51 -175.7(2)
C54 C55 C56 C57 -174.7(2)
C76 C55 C56 C57 7.3(4)
C51 C56 C57 C62 65.1(3)
C55 C56 C57 C62 -117.9(3)
C51 C56 C57 C58 -113.1(3)
C55 C56 C57 C58 63.9(4)
C62 C57 C58 C59 4.1(4)
C56 C57 C58 C59 -177.7(3)
C62 C57 C58 C75 -176.2(3)
C56 C57 C58 C75 2.1(4)
C57 C58 C59 C60 -1.0(5)
C75 C58 C59 C60 179.2(3)
C58 C59 C60 C61 -1.6(5)
C59 C60 C61 C62 1.0(5)
C60 C61 C62 C57 2.1(4)
C60 C61 C62 N4 -174.7(3)
C58 C57 C62 C61 -4.7(4)
C56 C57 C62 C61 177.1(2)
C58 C57 C62 N4 172.0(2)
C56 C57 C62 N4 -6.3(4)
C63 N4 C62 C61 -65.7(3)
Al2 N4 C62 C61 103.0(3)
C63 N4 C62 C57 117.6(3)
Al2 N4 C62 C57 -73.8(3)
C62 N4 C63 C64 159.2(3)
Al2 N4 C63 C64 -9.4(4)
N4 C63 C64 C65 176.3(3)
N4 C63 C64 C69 -16.5(5)
C63 C64 C65 C66 167.1(3)
C69 C64 C65 C66 -0.3(4)
C64 C65 C66 C67 -2.4(4)
C64 C65 C66 C74 -179.7(3)
C65 C66 C67 C68 2.5(4)
C74 C66 C67 C68 179.7(3)
C66 C67 C68 C69 0.3(4)
C66 C67 C68 C70 -177.3(3)
Al2 O7 C69 C64 19.5(4)
Al2 O7 C69 C68 -162.8(2)
C63 C64 C69 O7 13.8(4)
C65 C64 C69 O7 -179.1(2)
C63 C64 C69 C68 -164.0(3)
C65 C64 C69 C68 3.1(4)
C67 C68 C69 O7 179.2(3)
C70 C68 C69 O7 -3.2(4)
C67 C68 C69 C64 -3.0(4)
C70 C68 C69 C64 174.6(3)
C67 C68 C70 C71 115.3(3)
C69 C68 C70 C71 -62.2(4)
C67 C68 C70 C73 -122.7(3)
C69 C68 C70 C73 59.8(3)
C67 C68 C70 C72 -4.6(4)
C69 C68 C70 C72 177.9(3)
C46 C45 C78 C80 110.3(3)
C44 C45 C78 C80 -68.4(3)
C46 C45 C78 C79 -127.2(3)
C44 C45 C78 C79 54.1(3)
C46 C45 C78 C81 -8.2(4)
C44 C45 C78 C81 173.1(3)
Al2 O8 C82 C83 6.6(3)
Al2 O8 C82 C85 123.9(2)
Al2 O8 C82 C86 -114.1(2)
Al2 O9 C83 O10 174.3(2)
Al2 O9 C83 C82 -6.4(3)
C84 O10 C83 O9 -0.4(4)
C84 O10 C83 C82 -179.7(2)
O8 C82 C83 O9 0.7(3)
C85 C82 C83 O9 -119.7(3)
C86 C82 C83 O9 121.4(3)
O8 C82 C83 O10 -179.9(2)
C85 C82 C83 O10 59.6(3)
C86 C82 C83 O10 -59.3(3)

loop_
_platon_squeeze_void_nr
_platon_squeeze_void_average_x
_platon_squeeze_void_average_y
_platon_squeeze_void_average_z
_platon_squeeze_void_volume
_platon_squeeze_void_count_electrons
_platon_squeeze_void_content
1 -0.196 -0.135 0.304 1168 283 ' '
2 0.076 0.979 0.904 14 2 ' '
3 0.924 0.021 0.096 14 2 ' '
